data_7224275
loop_
_publ_author_name
'Pramanik, Animesh'
'Debnath, Kamalesh'
'Mukherjee, Sayan'
'Bodhak, Chandan'

_publ_section_title
;
 Facile one-pot three-component synthesis of diverse 2,3-disubstituted
 isoindolin-1-ones using ZrO2 nanoparticles as a reusable dual acid-base
 solid support under solvent-free conditions
;
_journal_name_full 'RSC Adv.'
_journal_paper_doi 10.1039/C6RA00870D
_journal_year 2016
_chemical_formula_sum 'C25 H25 N2 O2'
_chemical_formula_weight 385.47
_chemical_name_systematic
; 
 ? 
;
_space_group_IT_number 2
_symmetry_cell_setting triclinic
_symmetry_space_group_name_Hall '-P 1'
_symmetry_space_group_name_H-M 'P -1'
_atom_sites_solution_hydrogens geom
_atom_sites_solution_primary direct
_atom_sites_solution_secondary difmap
_audit_creation_method SHELXL-97
_audit_update_record
;
2015-09-30 deposited with the CCDC.
2016-02-15 downloaded from the CCDC.
;
_cell_angle_alpha 69.923(2)
_cell_angle_beta 79.961(2)
_cell_angle_gamma 84.106(2)
_cell_formula_units_Z 2
_cell_length_a 8.5334(5)
_cell_length_b 10.8799(7)
_cell_length_c 12.6877(8)
_cell_measurement_temperature 296(2)
_cell_volume 1088.27(12)
_computing_structure_refinement 'SHELXL-97 (Sheldrick, 2008)'
_computing_structure_solution 'SHELXS-97 (Sheldrick, 2008)'
_diffrn_ambient_temperature 296(2)
_diffrn_measured_fraction_theta_full 0.963
_diffrn_measured_fraction_theta_max 0.963
_diffrn_measurement_device_type 'Bruker APEX-II CCD'
_diffrn_radiation_monochromator graphite
_diffrn_radiation_source 'fine-focus sealed tube'
_diffrn_radiation_type MoK\a
_diffrn_radiation_wavelength 0.71073
_diffrn_reflns_av_R_equivalents 0.0390
_diffrn_reflns_av_sigmaI/netI 0.0462
_diffrn_reflns_limit_h_max 10
_diffrn_reflns_limit_h_min -10
_diffrn_reflns_limit_k_max 13
_diffrn_reflns_limit_k_min -12
_diffrn_reflns_limit_l_max 13
_diffrn_reflns_limit_l_min -15
_diffrn_reflns_number 13448
_diffrn_reflns_theta_full 26.43
_diffrn_reflns_theta_max 26.43
_diffrn_reflns_theta_min 1.73
_exptl_absorpt_coefficient_mu 0.075
_exptl_crystal_density_diffrn 1.176
_exptl_crystal_density_method 'not measured'
_exptl_crystal_description needle
_exptl_crystal_F_000 410
_refine_diff_density_max 0.352
_refine_diff_density_min -0.337
_refine_diff_density_rms 0.037
_refine_ls_extinction_method none
_refine_ls_goodness_of_fit_ref 0.836
_refine_ls_hydrogen_treatment mixed
_refine_ls_matrix_type full
_refine_ls_number_parameters 268
_refine_ls_number_reflns 4314
_refine_ls_number_restraints 0
_refine_ls_restrained_S_all 0.836
_refine_ls_R_factor_all 0.0986
_refine_ls_R_factor_gt 0.0571
_refine_ls_shift/su_max 0.000
_refine_ls_shift/su_mean 0.000
_refine_ls_structure_factor_coef Fsqd
_refine_ls_weighting_details 'calc w=1/[\s^2^(Fo^2^)+(0.2000P)^2^+0.0000P] where P=(Fo^2^+2Fc^2^)/3'
_refine_ls_weighting_scheme calc
_refine_ls_wR_factor_gt 0.1887
_refine_ls_wR_factor_ref 0.2438
_reflns_number_gt 2595
_reflns_number_total 4314
_reflns_threshold_expression >2sigma(I)
_cod_data_source_file c6ra00870d2.cif
_cod_data_source_block ap_kd_421a
_cod_depositor_comments
;
The following automatic conversions were performed:

'_symmetry_cell_setting' value 'Triclinic' changed to 'triclinic'
according to
/usr/data/users/saulius/crontab/automatic-downloads/rss-feeds/RSC/lib/dictionaries/cif_core.dic
dictionary named 'cif_core.dic' version 2.4.2 from 2011-04-26.

Automatic conversion script
Id: cif_fix_values 4268 2015-11-12 08:31:59Z antanas 
;
_cod_original_sg_symbol_H-M P-1
_cod_database_code 7224275
_audit_block_doi 10.5517/cc1jylsv

loop_
_symmetry_equiv_pos_as_xyz
'x, y, z'
'-x, -y, -z'

loop_
_atom_site_label
_atom_site_type_symbol
_atom_site_fract_x
_atom_site_fract_y
_atom_site_fract_z
_atom_site_U_iso_or_equiv
_atom_site_adp_type
_atom_site_occupancy
_atom_site_symmetry_multiplicity
_atom_site_calc_flag
_atom_site_refinement_flags
O1 O 0.6200(2) 0.43349(17) 1.12673(15) 0.0718(6) Uani 1 1 d .
O2 O 0.8789(2) -0.08038(16) 1.10191(19) 0.0873(7) Uani 1 1 d .
N1 N 0.8037(2) 0.13348(18) 1.08578(17) 0.0579(6) Uani 1 1 d .
N2 N 0.9613(2) 0.32536(17) 0.83428(16) 0.0555(5) Uani 1 1 d .
H2 H 0.9564 0.2447 0.8772 0.067 Uiso 1 1 calc R
C2 C 0.7544(4) 0.1010(4) 1.2916(3) 0.0924(10) Uani 1 1 d .
H2A H 0.7238 0.0117 1.3105 0.111 Uiso 1 1 calc R
H2B H 0.6588 0.1579 1.2821 0.111 Uiso 1 1 calc R
C3 C 0.8678(4) 0.1377(3) 1.1822(2) 0.0722(8) Uani 1 1 d .
H3 H 0.9713 0.1613 1.1771 0.087 Uiso 1 1 calc R
C4 C 0.6997(3) 0.2401(2) 1.02299(19) 0.0491(6) Uani 1 1 d .
H4 H 0.6026 0.2455 1.0756 0.059 Uiso 1 1 calc R
C5 C 0.7669(2) 0.37548(19) 0.97439(19) 0.0469(5) Uani 1 1 d .
C6 C 0.8780(2) 0.41366(19) 0.87858(19) 0.0465(5) Uani 1 1 d .
C7 C 1.0560(3) 0.3492(2) 0.7256(2) 0.0533(6) Uani 1 1 d .
C8 C 1.1914(3) 0.4196(3) 0.6933(2) 0.0778(8) Uani 1 1 d .
H8 H 1.2225 0.4572 0.7416 0.093 Uiso 1 1 calc R
C9 C 1.2805(4) 0.4338(4) 0.5885(3) 0.0961(11) Uani 1 1 d .
H9 H 1.3713 0.4823 0.5672 0.115 Uiso 1 1 calc R
C10 C 1.2411(4) 0.3794(4) 0.5143(3) 0.0864(10) Uani 1 1 d .
C11 C 1.3433(5) 0.3919(6) 0.4011(3) 0.144(2) Uani 1 1 d .
H11A H 1.3060 0.3355 0.3678 0.216 Uiso 1 1 calc R
H11B H 1.4520 0.3671 0.4124 0.216 Uiso 1 1 calc R
H11C H 1.3367 0.4809 0.3514 0.216 Uiso 1 1 calc R
C12 C 1.0143(4) 0.2948(3) 0.6528(3) 0.0814(9) Uani 1 1 d .
H12 H 0.9224 0.2477 0.6732 0.098 Uiso 1 1 calc R
C13 C 1.1070(4) 0.3090(4) 0.5493(3) 0.0989(11) Uani 1 1 d .
H13 H 1.0773 0.2695 0.5018 0.119 Uiso 1 1 calc R
C14 C 0.7051(3) 0.4671(2) 1.0338(2) 0.0527(6) Uani 1 1 d .
C15 C 0.7493(3) 0.6083(2) 0.9780(2) 0.0600(7) Uani 1 1 d .
H15A H 0.6630 0.6648 0.9989 0.072 Uiso 1 1 calc R
H15B H 0.8433 0.6218 1.0054 0.072 Uiso 1 1 calc R
C16 C 0.7820(3) 0.6452(2) 0.8505(2) 0.0555(6) Uani 1 1 d .
H16A H 0.8137 0.7352 0.8171 0.067 Uiso 1 1 calc R
H16B H 0.6861 0.6382 0.8221 0.067 Uiso 1 1 calc R
C17 C 0.9131(3) 0.5553(2) 0.8173(2) 0.0543(6) Uani 1 1 d .
H17A H 0.9250 0.5727 0.7361 0.065 Uiso 1 1 calc R
H17B H 1.0129 0.5730 0.8348 0.065 Uiso 1 1 calc R
C18 C 0.6557(3) 0.1849(2) 0.9383(2) 0.0507(6) Uani 1 1 d .
C19 C 0.5670(3) 0.2415(3) 0.8513(2) 0.0620(7) Uani 1 1 d .
H19 H 0.5256 0.3272 0.8358 0.074 Uiso 1 1 calc R
C20 C 0.5415(4) 0.1654(3) 0.7872(3) 0.0793(9) Uani 1 1 d .
H20 H 0.4822 0.2011 0.7279 0.095 Uiso 1 1 calc R
C21 C 0.6030(4) 0.0380(3) 0.8108(3) 0.0886(10) Uani 1 1 d .
H21 H 0.5843 -0.0109 0.7673 0.106 Uiso 1 1 calc R
C22 C 0.6918(4) -0.0179(3) 0.8978(3) 0.0764(9) Uani 1 1 d .
H22 H 0.7326 -0.1038 0.9136 0.092 Uiso 1 1 calc R
C23 C 0.7186(3) 0.0574(2) 0.9611(2) 0.0583(7) Uani 1 1 d .
C24 C 0.8089(3) 0.0237(2) 1.0560(2) 0.0623(7) Uani 1 1 d .
H70 H 0.953(4) 0.071(3) 1.192(2) 0.090(10) Uiso 1 1 d .
C70 C 0.8279(6) 0.1125(6) 1.3886(3) 0.1416(18) Uani 1 1 d .
H70A H 0.8603 0.2016 1.3680 0.170 Uiso 1 1 calc R
H70B H 0.9232 0.0553 1.3973 0.170 Uiso 1 1 calc R
C71 C 0.7242(8) 0.0799(8) 1.4975(4) 0.216(4) Uani 1 1 d .
H71A H 0.6401 0.1462 1.4945 0.324 Uiso 1 1 calc R
H71B H 0.7849 0.0753 1.5559 0.324 Uiso 1 1 calc R
H71C H 0.6794 -0.0033 1.5141 0.324 Uiso 1 1 calc R

loop_
_atom_site_aniso_label
_atom_site_aniso_U_11
_atom_site_aniso_U_22
_atom_site_aniso_U_33
_atom_site_aniso_U_23
_atom_site_aniso_U_13
_atom_site_aniso_U_12
O1 0.0842(13) 0.0679(11) 0.0637(12) -0.0312(9) 0.0084(10) -0.0059(9)
O2 0.0745(13) 0.0490(10) 0.1106(16) -0.0037(10) 0.0074(12) 0.0057(9)
N1 0.0602(12) 0.0459(10) 0.0597(13) -0.0097(9) -0.0050(10) -0.0015(8)
N2 0.0603(12) 0.0414(9) 0.0561(12) -0.0133(8) 0.0072(10) -0.0003(8)
C2 0.089(2) 0.109(2) 0.073(2) -0.0213(18) -0.0112(18) -0.0085(19)
C3 0.0571(15) 0.0790(18) 0.074(2) -0.0106(14) -0.0193(14) -0.0078(14)
C4 0.0470(12) 0.0453(11) 0.0525(14) -0.0173(10) 0.0016(10) -0.0022(9)
C5 0.0458(11) 0.0432(11) 0.0525(13) -0.0183(9) -0.0048(10) -0.0011(9)
C6 0.0458(11) 0.0422(11) 0.0524(13) -0.0166(9) -0.0079(10) -0.0018(9)
C7 0.0505(13) 0.0533(12) 0.0529(14) -0.0172(10) -0.0030(11) 0.0017(10)
C8 0.0601(16) 0.113(2) 0.0687(19) -0.0419(17) 0.0024(14) -0.0216(16)
C9 0.0660(18) 0.152(3) 0.074(2) -0.045(2) 0.0136(16) -0.039(2)
C10 0.0659(17) 0.137(3) 0.0566(18) -0.0346(18) -0.0004(14) -0.0116(18)
C11 0.104(3) 0.269(6) 0.073(2) -0.078(3) 0.017(2) -0.047(3)
C12 0.0719(17) 0.102(2) 0.082(2) -0.0466(17) 0.0074(16) -0.0285(16)
C13 0.093(2) 0.148(3) 0.078(2) -0.065(2) 0.0030(19) -0.033(2)
C14 0.0540(13) 0.0536(12) 0.0550(15) -0.0245(11) -0.0086(11) 0.0014(10)
C15 0.0676(15) 0.0508(13) 0.0682(17) -0.0285(11) -0.0118(13) 0.0013(11)
C16 0.0607(14) 0.0404(11) 0.0655(16) -0.0182(10) -0.0099(12) 0.0003(10)
C17 0.0533(13) 0.0455(11) 0.0625(15) -0.0160(10) -0.0074(11) -0.0035(10)
C18 0.0478(12) 0.0484(12) 0.0536(14) -0.0186(10) 0.0066(11) -0.0100(9)
C19 0.0594(14) 0.0665(14) 0.0611(16) -0.0250(12) -0.0004(13) -0.0096(12)
C20 0.0774(19) 0.099(2) 0.0722(19) -0.0411(16) -0.0014(15) -0.0241(17)
C21 0.093(2) 0.096(2) 0.096(3) -0.061(2) 0.017(2) -0.0384(19)
C22 0.0784(18) 0.0576(15) 0.096(2) -0.0423(15) 0.0244(18) -0.0225(13)
C23 0.0564(14) 0.0469(12) 0.0666(16) -0.0218(11) 0.0175(13) -0.0153(10)
C24 0.0521(13) 0.0430(12) 0.0749(17) -0.0080(11) 0.0130(13) -0.0059(10)
C70 0.138(4) 0.210(5) 0.079(3) -0.039(3) -0.033(3) -0.020(4)
C71 0.199(7) 0.360(11) 0.098(4) -0.090(5) -0.017(4) -0.009(7)

loop_
_atom_type_symbol
_atom_type_description
_atom_type_scat_dispersion_real
_atom_type_scat_dispersion_imag
_atom_type_scat_source
C C 0.0033 0.0016 'International Tables Vol C Tables 4.2.6.8 and 6.1.1.4'
H H 0.0000 0.0000 'International Tables Vol C Tables 4.2.6.8 and 6.1.1.4'
N N 0.0061 0.0033 'International Tables Vol C Tables 4.2.6.8 and 6.1.1.4'
O O 0.0106 0.0060 'International Tables Vol C Tables 4.2.6.8 and 6.1.1.4'

loop_
_geom_angle_atom_site_label_1
_geom_angle_atom_site_label_2
_geom_angle_atom_site_label_3
_geom_angle
C24 N1 C3 123.8(2)
C24 N1 C4 112.9(2)
C3 N1 C4 122.4(2)
C6 N2 C7 128.20(18)
C6 N2 H2 115.9
C7 N2 H2 115.9
C3 C2 C70 111.8(3)
C3 C2 H2A 109.3
C70 C2 H2A 109.3
C3 C2 H2B 109.3
C70 C2 H2B 109.3
H2A C2 H2B 107.9
N1 C3 C2 114.7(2)
N1 C3 H3 122.7
C2 C3 H3 122.7
N1 C3 H70 104.5(18)
C2 C3 H70 106.0(18)
H3 C3 H70 60.7
N1 C4 C18 101.86(16)
N1 C4 C5 116.37(18)
C18 C4 C5 116.16(18)
N1 C4 H4 107.3
C18 C4 H4 107.3
C5 C4 H4 107.3
C6 C5 C14 120.14(19)
C6 C5 C4 123.41(18)
C14 C5 C4 116.44(18)
N2 C6 C5 121.54(18)
N2 C6 C17 116.68(19)
C5 C6 C17 121.78(18)
C12 C7 C8 118.8(2)
C12 C7 N2 118.5(2)
C8 C7 N2 122.7(2)
C9 C8 C7 119.3(3)
C9 C8 H8 120.4
C7 C8 H8 120.4
C8 C9 C10 122.8(3)
C8 C9 H9 118.6
C10 C9 H9 118.6
C9 C10 C13 116.5(3)
C9 C10 C11 122.2(3)
C13 C10 C11 121.2(3)
C10 C11 H11A 109.5
C10 C11 H11B 109.5
H11A C11 H11B 109.5
C10 C11 H11C 109.5
H11A C11 H11C 109.5
H11B C11 H11C 109.5
C13 C12 C7 120.6(3)
C13 C12 H12 119.7
C7 C12 H12 119.7
C12 C13 C10 121.9(3)
C12 C13 H13 119.0
C10 C13 H13 119.0
O1 C14 C5 122.5(2)
O1 C14 C15 119.7(2)
C5 C14 C15 117.8(2)
C16 C15 C14 111.46(19)
C16 C15 H15A 109.3
C14 C15 H15A 109.3
C16 C15 H15B 109.3
C14 C15 H15B 109.3
H15A C15 H15B 108.0
C15 C16 C17 109.7(2)
C15 C16 H16A 109.7
C17 C16 H16A 109.7
C15 C16 H16B 109.7
C17 C16 H16B 109.7
H16A C16 H16B 108.2
C6 C17 C16 111.55(19)
C6 C17 H17A 109.3
C16 C17 H17A 109.3
C6 C17 H17B 109.3
C16 C17 H17B 109.3
H17A C17 H17B 108.0
C23 C18 C19 121.3(2)
C23 C18 C4 108.7(2)
C19 C18 C4 130.0(2)
C20 C19 C18 117.7(3)
C20 C19 H19 121.1
C18 C19 H19 121.1
C19 C20 C21 120.9(3)
C19 C20 H20 119.6
C21 C20 H20 119.6
C22 C21 C20 121.1(3)
C22 C21 H21 119.4
C20 C21 H21 119.4
C21 C22 C23 118.3(3)
C21 C22 H22 120.9
C23 C22 H22 120.9
C18 C23 C22 120.7(3)
C18 C23 C24 109.7(2)
C22 C23 C24 129.6(2)
O2 C24 N1 124.7(3)
O2 C24 C23 128.8(3)
N1 C24 C23 106.5(2)
C2 C70 C71 115.1(4)
C2 C70 H70A 108.5
C71 C70 H70A 108.5
C2 C70 H70B 108.5
C71 C70 H70B 108.5
H70A C70 H70B 107.5
C70 C71 H71A 109.5
C70 C71 H71B 109.5
H71A C71 H71B 109.5
C70 C71 H71C 109.5
H71A C71 H71C 109.5
H71B C71 H71C 109.5

loop_
_geom_bond_atom_site_label_1
_geom_bond_atom_site_label_2
_geom_bond_distance
O1 C14 1.229(3)
O2 C24 1.228(3)
N1 C24 1.365(3)
N1 C3 1.441(4)
N1 C4 1.472(3)
N2 C6 1.355(3)
N2 C7 1.425(3)
N2 H2 0.8600
C2 C3 1.502(4)
C2 C70 1.520(5)
C2 H2A 0.9700
C2 H2B 0.9700
C3 H3 0.9300
C3 H70 0.97(3)
C4 C18 1.512(3)
C4 C5 1.518(3)
C4 H4 0.9800
C5 C6 1.372(3)
C5 C14 1.452(3)
C6 C17 1.503(3)
C7 C12 1.365(4)
C7 C8 1.374(4)
C8 C9 1.378(4)
C8 H8 0.9300
C9 C10 1.372(5)
C9 H9 0.9300
C10 C13 1.364(4)
C10 C11 1.515(4)
C11 H11A 0.9600
C11 H11B 0.9600
C11 H11C 0.9600
C12 C13 1.378(4)
C12 H12 0.9300
C13 H13 0.9300
C14 C15 1.512(3)
C15 C16 1.509(3)
C15 H15A 0.9700
C15 H15B 0.9700
C16 C17 1.510(3)
C16 H16A 0.9700
C16 H16B 0.9700
C17 H17A 0.9700
C17 H17B 0.9700
C18 C23 1.387(3)
C18 C19 1.378(4)
C19 C20 1.398(4)
C19 H19 0.9300
C20 C21 1.381(5)
C20 H20 0.9300
C21 C22 1.377(5)
C21 H21 0.9300
C22 C23 1.387(4)
C22 H22 0.9300
C23 C24 1.463(4)
C70 C71 1.457(6)
C70 H70A 0.9700
C70 H70B 0.9700
C71 H71A 0.9600
C71 H71B 0.9600
C71 H71C 0.9600
